data_2212980
loop_
_publ_author_name
'Vasdev, Neil'
'Wilson, Alan A.'
'Houle, Sylvain'
'Lough, Alan J.'

_publ_section_title
;
 <i>N</i>-(4-Methoxybenzyl)-<i>N</i>'-(5-nitro-1,3-thiazol-2-yl)urea
 (AR-A014418)
;
_journal_coeditor_code PV2005
_journal_issue 4
_journal_name_full 'Acta Crystallographica Section E'
_journal_page_first o1653
_journal_page_last o1655
_journal_paper_doi 10.1107/S1600536807010215
_journal_volume 63
_journal_year 2007
_chemical_formula_iupac 'C12 H12 N4 O4 S'
_chemical_formula_moiety 'C12 H12 N4 O4 S'
_chemical_formula_sum 'C12 H12 N4 O4 S'
_chemical_formula_weight 308.32
_chemical_name_systematic
;
N-(4-Methoxybenzyl)-N'-(5-nitro-1,3-thiazol-2-yl)urea
;
_space_group_IT_number 14
_symmetry_cell_setting monoclinic
_symmetry_space_group_name_Hall '-P 2ybc'
_symmetry_space_group_name_H-M 'P 1 21/c 1'
_atom_sites_solution_hydrogens geom
_atom_sites_solution_primary direct
_atom_sites_solution_secondary difmap
_cell_angle_alpha 90.00
_cell_angle_beta 92.308(3)
_cell_angle_gamma 90.00
_cell_formula_units_Z 4
_cell_length_a 17.4348(5)
_cell_length_b 8.7877(4)
_cell_length_c 8.6574(10)
_cell_measurement_reflns_used 9008
_cell_measurement_temperature 150.0(10)
_cell_measurement_theta_max 27.5
_cell_measurement_theta_min 2.6
_cell_volume 1325.34(17)
_computing_cell_refinement 'DENZO-SMN (Otwinowski & Minor, 1997)'
_computing_data_collection 'COLLECT (Nonius, 2002)'
_computing_data_reduction DENZO-SMN
_computing_molecular_graphics 'PLATON (Spek, 2003) and MERCURY (Macrae <i>et al.</i>,  2006)'
_computing_publication_material SHELXTL/PC
_computing_structure_refinement 'SHELXTL/PC (Sheldrick, 2001)'
_computing_structure_solution 'SIR92 (Altomare <i>et al.</i>,  1994)'
_diffrn_ambient_temperature 150.0(10)
_diffrn_detector_area_resol_mean 9
_diffrn_measured_fraction_theta_full 0.995
_diffrn_measured_fraction_theta_max 0.995
_diffrn_measurement_device_type 'Bruker--Nonius KappaCCD'
_diffrn_measurement_method '\f scans, and \w scans with \k offsets'
_diffrn_radiation_monochromator graphite
_diffrn_radiation_source 'fine-focus sealed tube'
_diffrn_radiation_type MoK\a
_diffrn_radiation_wavelength 0.71073
_diffrn_reflns_av_R_equivalents 0.0533
_diffrn_reflns_av_sigmaI/netI 0.0624
_diffrn_reflns_limit_h_max 22
_diffrn_reflns_limit_h_min -21
_diffrn_reflns_limit_k_max 11
_diffrn_reflns_limit_k_min -11
_diffrn_reflns_limit_l_max 11
_diffrn_reflns_limit_l_min -11
_diffrn_reflns_number 9008
_diffrn_reflns_theta_full 27.45
_diffrn_reflns_theta_max 27.45
_diffrn_reflns_theta_min 2.60
_diffrn_standards_number 0
_exptl_absorpt_coefficient_mu 0.267
_exptl_absorpt_correction_T_max 0.974
_exptl_absorpt_correction_T_min 0.740
_exptl_absorpt_correction_type multi-scan
_exptl_absorpt_process_details '(SORTAV; Blessing, 1995)'
_exptl_crystal_colour colourless
_exptl_crystal_density_diffrn 1.545
_exptl_crystal_density_method 'not measured'
_exptl_crystal_description needle
_exptl_crystal_F_000 640
_exptl_crystal_size_max 0.21
_exptl_crystal_size_mid 0.12
_exptl_crystal_size_min 0.10
_refine_diff_density_max 0.331
_refine_diff_density_min -0.427
_refine_ls_extinction_method none
_refine_ls_goodness_of_fit_ref 1.035
_refine_ls_hydrogen_treatment mixed
_refine_ls_matrix_type full
_refine_ls_number_parameters 199
_refine_ls_number_reflns 3017
_refine_ls_number_restraints 0
_refine_ls_restrained_S_all 1.035
_refine_ls_R_factor_all 0.0820
_refine_ls_R_factor_gt 0.0473
_refine_ls_shift/su_max 0.001
_refine_ls_shift/su_mean 0.000
_refine_ls_structure_factor_coef Fsqd
_refine_ls_weighting_details 'calc w=1/[\s^2^(Fo^2^)+(0.071P)^2^+0.0564P] where P=(Fo^2^+2Fc^2^)/3'
_refine_ls_weighting_scheme calc
_refine_ls_wR_factor_gt 0.1106
_refine_ls_wR_factor_ref 0.1311
_reflns_number_gt 2070
_reflns_number_total 3017
_reflns_threshold_expression I>2\s(I)
_cod_data_source_file pv2005.cif
_cod_data_source_block I
_cod_original_sg_symbol_H-M 'P 21/c'
_cod_database_code 2212980
_cod_database_fobs_code 2212980

loop_
_symmetry_equiv_pos_as_xyz
'x, y, z'
'-x, y+1/2, -z+1/2'
'-x, -y, -z'
'x, -y-1/2, z-1/2'

loop_
_atom_site_type_symbol
_atom_site_label
_atom_site_fract_x
_atom_site_fract_y
_atom_site_fract_z
_atom_site_U_iso_or_equiv
_atom_site_adp_type
_atom_site_calc_flag
_atom_site_refinement_flags
_atom_site_occupancy
S S1 0.54329(3) 0.34180(6) 0.91166(6) 0.02588(19) Uani d . 1
O O1 0.38472(8) 0.32768(15) 0.87749(16) 0.0246(4) Uani d . 1
O O2 0.03054(9) 0.52916(16) 0.23599(18) 0.0329(4) Uani d . 1
O O3 0.67899(10) 0.34036(17) 1.12152(18) 0.0379(4) Uani d . 1
O O4 0.75905(9) 0.44473(19) 0.96587(19) 0.0390(4) Uani d . 1
N N1 0.57442(10) 0.46805(19) 0.6484(2) 0.0248(4) Uani d . 1
N N2 0.44733(10) 0.3881(2) 0.6587(2) 0.0240(4) Uani d . 1
N N3 0.32051(10) 0.3274(2) 0.6414(2) 0.0246(4) Uani d . 1
N N4 0.69477(11) 0.3954(2) 0.9956(2) 0.0290(4) Uani d . 1
C C1 0.51876(12) 0.4048(2) 0.7270(2) 0.0216(5) Uani d . 1
C C2 0.64062(13) 0.4669(2) 0.7374(2) 0.0253(5) Uani d . 1
H H2A 0.6874 0.5073 0.7022 0.030 Uiso calc R 1
C C3 0.63519(12) 0.4044(2) 0.8791(2) 0.0244(5) Uani d . 1
C C4 0.38286(12) 0.3442(2) 0.7359(2) 0.0210(5) Uani d . 1
C C5 0.24291(12) 0.3141(2) 0.6988(2) 0.0251(5) Uani d . 1
H H5A 0.2389 0.3746 0.7946 0.030 Uiso calc R 1
H H5B 0.2320 0.2064 0.7235 0.030 Uiso calc R 1
C C6 0.18545(12) 0.3708(2) 0.5777(2) 0.0237(5) Uani d . 1
C C7 0.19224(12) 0.5155(2) 0.5112(3) 0.0277(5) Uani d . 1
H H7A 0.2333 0.5802 0.5445 0.033 Uiso calc R 1
C C8 0.14023(13) 0.5651(2) 0.3983(3) 0.0303(5) Uani d . 1
H H8A 0.1463 0.6625 0.3527 0.036 Uiso calc R 1
C C9 0.07869(12) 0.4728(2) 0.3508(2) 0.0261(5) Uani d . 1
C C10 0.07008(13) 0.3308(2) 0.4177(2) 0.0262(5) Uani d . 1
H H10A 0.0276 0.2681 0.3879 0.031 Uiso calc R 1
C C11 0.12411(12) 0.2813(2) 0.5285(2) 0.0252(5) Uani d . 1
H H11A 0.1187 0.1828 0.5719 0.030 Uiso calc R 1
C C12 -0.03608(13) 0.4392(3) 0.1947(3) 0.0336(6) Uani d . 1
H H12A -0.0664 0.4906 0.1124 0.050 Uiso calc R 1
H H12B -0.0674 0.4265 0.2853 0.050 Uiso calc R 1
H H12C -0.0199 0.3391 0.1582 0.050 Uiso calc R 1
H H2N 0.4412(12) 0.430(2) 0.574(3) 0.018(6) Uiso d . 1
H H3N 0.3279(14) 0.303(2) 0.551(3) 0.028(7) Uiso d . 1

loop_
_atom_site_aniso_label
_atom_site_aniso_U_11
_atom_site_aniso_U_22
_atom_site_aniso_U_33
_atom_site_aniso_U_12
_atom_site_aniso_U_13
_atom_site_aniso_U_23
S1 0.0250(3) 0.0301(3) 0.0223(3) -0.0025(2) -0.0022(2) 0.0044(2)
O1 0.0248(8) 0.0308(8) 0.0183(8) -0.0011(6) 0.0003(6) 0.0014(6)
O2 0.0281(9) 0.0307(8) 0.0391(10) 0.0004(7) -0.0083(7) 0.0060(7)
O3 0.0440(11) 0.0374(9) 0.0314(10) -0.0076(7) -0.0104(8) 0.0115(7)
O4 0.0239(9) 0.0490(10) 0.0438(11) -0.0041(8) -0.0053(8) -0.0011(8)
N1 0.0229(10) 0.0274(9) 0.0241(10) -0.0030(7) 0.0003(8) 0.0006(7)
N2 0.0226(10) 0.0312(10) 0.0180(10) -0.0014(8) -0.0011(8) 0.0042(8)
N3 0.0218(10) 0.0342(10) 0.0178(10) -0.0008(8) 0.0022(8) -0.0019(8)
N4 0.0285(11) 0.0253(10) 0.0326(11) 0.0019(8) -0.0045(8) 0.0004(8)
C1 0.0244(11) 0.0192(10) 0.0212(11) 0.0001(9) 0.0013(9) -0.0018(8)
C2 0.0230(12) 0.0261(11) 0.0269(12) -0.0028(9) 0.0004(9) -0.0027(9)
C3 0.0242(12) 0.0220(10) 0.0267(12) -0.0005(9) -0.0015(9) -0.0025(9)
C4 0.0224(11) 0.0191(10) 0.0214(11) 0.0017(8) -0.0002(9) 0.0011(8)
C5 0.0181(11) 0.0311(11) 0.0263(11) -0.0004(9) 0.0033(9) 0.0007(9)
C6 0.0210(11) 0.0291(11) 0.0215(11) 0.0028(9) 0.0042(9) -0.0023(9)
C7 0.0218(12) 0.0269(11) 0.0342(13) -0.0016(9) 0.0009(10) -0.0047(9)
C8 0.0303(13) 0.0242(11) 0.0364(13) 0.0012(10) 0.0019(10) 0.0050(9)
C9 0.0216(12) 0.0295(11) 0.0272(12) 0.0054(9) 0.0008(9) -0.0002(9)
C10 0.0235(11) 0.0270(11) 0.0281(12) -0.0023(9) -0.0002(9) -0.0009(9)
C11 0.0259(12) 0.0247(10) 0.0250(11) -0.0006(9) 0.0019(9) 0.0019(9)
C12 0.0288(13) 0.0352(13) 0.0362(14) 0.0024(10) -0.0065(10) 0.0028(10)

loop_
_atom_type_symbol
_atom_type_description
_atom_type_scat_dispersion_real
_atom_type_scat_dispersion_imag
_atom_type_scat_source
C C 0.0033 0.0016 'International Tables Vol C Tables 4.2.6.8 and 6.1.1.4'
H H 0.0000 0.0000 'International Tables Vol C Tables 4.2.6.8 and 6.1.1.4'
N N 0.0061 0.0033 'International Tables Vol C Tables 4.2.6.8 and 6.1.1.4'
O O 0.0106 0.0060 'International Tables Vol C Tables 4.2.6.8 and 6.1.1.4'
S S 0.1246 0.1234 'International Tables Vol C Tables 4.2.6.8 and 6.1.1.4'

loop_
_geom_angle_atom_site_label_1
_geom_angle_atom_site_label_2
_geom_angle_atom_site_label_3
_geom_angle
C3 S1 C1 86.77(10)
C9 O2 C12 116.58(17)
C1 N1 C2 109.12(18)
C1 N2 C4 124.41(19)
C1 N2 H2N 115.0(15)
C4 N2 H2N 118.3(15)
C4 N3 C5 122.59(18)
C4 N3 H3N 116.9(17)
C5 N3 H3N 118.9(17)
O3 N4 O4 123.81(19)
O3 N4 C3 117.80(18)
O4 N4 C3 118.38(18)
N1 C1 N2 119.72(19)
N1 C1 S1 116.65(16)
N2 C1 S1 123.59(16)
C3 C2 N1 115.32(19)
C3 C2 H2A 122.3
N1 C2 H2A 122.3
C2 C3 N4 126.25(19)
C2 C3 S1 112.14(17)
N4 C3 S1 121.53(15)
O1 C4 N3 125.51(19)
O1 C4 N2 121.5(2)
N3 C4 N2 112.96(18)
N3 C5 C6 109.58(17)
N3 C5 H5A 109.8
C6 C5 H5A 109.8
N3 C5 H5B 109.8
C6 C5 H5B 109.8
H5A C5 H5B 108.2
C11 C6 C7 117.8(2)
C11 C6 C5 120.76(19)
C7 C6 C5 121.42(19)
C8 C7 C6 121.0(2)
C8 C7 H7A 119.5
C6 C7 H7A 119.5
C7 C8 C9 120.1(2)
C7 C8 H8A 119.9
C9 C8 H8A 119.9
O2 C9 C10 123.8(2)
O2 C9 C8 116.51(19)
C10 C9 C8 119.7(2)
C9 C10 C11 119.3(2)
C9 C10 H10A 120.4
C11 C10 H10A 120.4
C6 C11 C10 122.0(2)
C6 C11 H11A 119.0
C10 C11 H11A 119.0
O2 C12 H12A 109.5
O2 C12 H12B 109.5
H12A C12 H12B 109.5
O2 C12 H12C 109.5
H12A C12 H12C 109.5
H12B C12 H12C 109.5

loop_
_geom_bond_atom_site_label_1
_geom_bond_atom_site_label_2
_geom_bond_distance
_geom_bond_publ_flag
S1 C3 1.728(2) ?
S1 C1 1.729(2) ?
O1 C4 1.234(2) y
O2 C9 1.368(3) ?
O2 C12 1.438(3) ?
O3 N4 1.234(2) ?
O4 N4 1.238(2) ?
N1 C1 1.329(3) ?
N1 C2 1.361(3) ?
N2 C1 1.365(3) y
N2 C4 1.385(3) y
N2 H2N 0.82(2) ?
N3 C4 1.342(3) y
N3 C5 1.465(3) ?
N3 H3N 0.82(2) ?
N4 C3 1.420(3) ?
C2 C3 1.351(3) ?
C2 H2A 0.9500 ?
C5 C6 1.506(3) ?
C5 H5A 0.9900 ?
C5 H5B 0.9900 ?
C6 C11 1.381(3) ?
C6 C7 1.403(3) ?
C7 C8 1.377(3) ?
C7 H7A 0.9500 ?
C8 C9 1.394(3) ?
C8 H8A 0.9500 ?
C9 C10 1.386(3) ?
C10 C11 1.387(3) ?
C10 H10A 0.9500 ?
C11 H11A 0.9500 ?
C12 H12A 0.9800 ?
C12 H12B 0.9800 ?
C12 H12C 0.9800 ?

loop_
_geom_hbond_atom_site_label_D
_geom_hbond_atom_site_label_H
_geom_hbond_atom_site_label_A
_geom_hbond_site_symmetry_A
_geom_hbond_distance_DH
_geom_hbond_distance_HA
_geom_hbond_distance_DA
_geom_hbond_angle_DHA
N2 H2N N1 3_666 0.82(2) 2.13(2) 2.955(3) 179(2)
N3 H3N O1 4_565 0.82(2) 2.17(2) 2.922(2) 153(2)

loop_
_cod_related_entry_id
_cod_related_entry_database
_cod_related_entry_code
1 ChemSpider 394949
